data_4319953
loop_
_publ_author_name
'F. Albert Cotton'
'Lee M. Daniels'
'Penglin Huang'

_publ_section_title
;
 Correlation of Structure and Triboluminescence for Tetrahedral
 Manganese(II) Compounds
;
_journal_name_full 'Inorganic Chemistry'
_journal_page_first 3576
_journal_page_last 3578
_journal_paper_doi 10.1021/ic0101836
_journal_volume 40
_journal_year 2001
_chemical_compound_source synthesis
_chemical_formula_moiety '[NMe4]2[MnCl4]'
_chemical_formula_sum 'C8 H24 Cl4 Mn N2'
_chemical_formula_weight 345.03
_chemical_name_systematic
;
  ?
;
_space_group_IT_number 14
_symmetry_cell_setting monoclinic
_symmetry_space_group_name_Hall '-P 2yn'
_symmetry_space_group_name_H-M 'P 1 21/n 1'
_atom_sites_solution_hydrogens geom
_atom_sites_solution_primary direct
_atom_sites_solution_secondary difmap
_audit_creation_method SHELXL
_cell_angle_alpha 90.00
_cell_angle_beta 90.72(3)
_cell_angle_gamma 90.00
_cell_formula_units_Z 12
_cell_length_a 9.016(3)
_cell_length_b 36.901(22)
_cell_length_c 15.495(3)
_cell_measurement_reflns_used 250
_cell_measurement_temperature 213(2)
_cell_measurement_theta_max 20.8
_cell_measurement_theta_min 9.1
_cell_volume 5155(4)
_computing_cell_refinement MADNES
_computing_data_collection MADNES
_computing_data_reduction PROCOR
_computing_molecular_graphics XP
_computing_publication_material 'SHELXL-93 (Sheldrick, 1993)'
_computing_structure_refinement 'SHELXL-93 (Sheldrick, 1993)'
_computing_structure_solution 'SHELXS-86 (Sheldrick, 1990)'
_diffrn_ambient_temperature 213(2)
_diffrn_measurement_device 'Nonius FAST'
_diffrn_measurement_method 'Ellipsoid-mask fitting'
_diffrn_radiation_monochromator graphite
_diffrn_radiation_source 'fine-focus sealed tube'
_diffrn_radiation_type MoK\a
_diffrn_radiation_wavelength 0.71073
_diffrn_reflns_av_R_equivalents 0.1113
_diffrn_reflns_av_sigmaI/netI 0.0709
_diffrn_reflns_limit_h_max 9
_diffrn_reflns_limit_h_min -9
_diffrn_reflns_limit_k_max 39
_diffrn_reflns_limit_k_min -39
_diffrn_reflns_limit_l_max 15
_diffrn_reflns_limit_l_min -14
_diffrn_reflns_number 16630
_diffrn_reflns_theta_max 22.55
_diffrn_reflns_theta_min 2.11
_diffrn_standards_number 'none (area detector data)'
_exptl_absorpt_coefficient_mu 1.368
_exptl_absorpt_correction_T_max 0.712
_exptl_absorpt_correction_T_min 0.460
_exptl_absorpt_correction_type multi-scan
_exptl_crystal_colour 'pale green'
_exptl_crystal_density_diffrn 1.334
_exptl_crystal_description block
_exptl_crystal_F_000 2148
_exptl_crystal_size_max 0.30
_exptl_crystal_size_mid 0.30
_exptl_crystal_size_min 0.21
_refine_diff_density_max 0.875
_refine_diff_density_min -0.672
_refine_diff_density_rms 0.140
_refine_ls_extinction_method none
_refine_ls_goodness_of_fit_all 1.123
_refine_ls_goodness_of_fit_obs 1.099
_refine_ls_hydrogen_treatment mixed
_refine_ls_matrix_type full
_refine_ls_number_parameters 431
_refine_ls_number_reflns 5967
_refine_ls_number_restraints 0
_refine_ls_restrained_S_all 1.132
_refine_ls_restrained_S_obs 1.099
_refine_ls_R_factor_all 0.0703
_refine_ls_R_factor_obs 0.0566
_refine_ls_shift/esd_max 0.002
_refine_ls_shift/esd_mean 0.000
_refine_ls_structure_factor_coef Fsqd
_refine_ls_weighting_details 'w=1/[\s^2^(Fo^2^)+(0.0460P)^2^+16.0000P] where P=(Fo^2^+2Fc^2^)/3'
_refine_ls_weighting_scheme calc
_refine_ls_wR_factor_all 0.1587
_refine_ls_wR_factor_obs 0.1419
_reflns_number_observed 5116
_reflns_number_total 5974
_reflns_observed_criterion >2sigma(I)
_cod_data_source_file ic0101836_2.cif
_cod_data_source_block cmpd3
_cod_depositor_comments
;
The following automatic conversions were performed:

'_refine_ls_weighting_scheme' value 'calc
w=1/[\s^2^(Fo^2^)+(0.0460P)^2^+16.0000P] where P=(Fo^2^+2Fc^2^)/3'
was changed to 'calc'. New tag '_refine_ls_weighting_details' was
created. The value of the new tag was set to
'w=1/[\s^2^(Fo^2^)+(0.0460P)^2^+16.0000P] where P=(Fo^2^+2Fc^2^)/3'.

Automatic conversion script
Id: cif_fix_values 3143 2015-03-26 13:38:13Z robertas 
;
_cod_original_cell_volume 5155.0(35)
_cod_database_code 4319953

loop_
_symmetry_equiv_pos_as_xyz
'x, y, z'
'-x+1/2, y+1/2, -z+1/2'
'-x, -y, -z'
'x-1/2, -y-1/2, z-1/2'

loop_
_atom_site_aniso_label
_atom_site_aniso_U_11
_atom_site_aniso_U_22
_atom_site_aniso_U_33
_atom_site_aniso_U_23
_atom_site_aniso_U_13
_atom_site_aniso_U_12
Mn1 0.0324(5) 0.0329(6) 0.0328(7) 0.0010(5) -0.0044(4) -0.0005(4)
Cl1 0.0415(10) 0.0570(12) 0.073(2) 0.0036(10) 0.0107(10) -0.0081(8)
Cl2 0.0535(11) 0.0637(13) 0.057(2) 0.0079(10) -0.0225(10) 0.0092(9)
Cl3 0.0597(12) 0.0346(10) 0.081(2) 0.0055(10) -0.0111(11) 0.0033(8)
Cl4 0.0494(11) 0.0773(14) 0.0408(14) -0.0120(10) 0.0004(9) 0.0018(9)
Mn2 0.0322(5) 0.0344(6) 0.0326(7) 0.0011(5) -0.0056(5) -0.0017(4)
Cl5 0.0582(12) 0.0322(10) 0.075(2) 0.0053(9) -0.0097(11) -0.0025(8)
Cl6 0.0576(12) 0.0657(13) 0.0444(15) -0.0176(10) -0.0115(10) 0.0046(9)
Cl7 0.0427(10) 0.0670(13) 0.069(2) 0.0035(11) -0.0193(10) 0.0081(9)
Cl8 0.0612(13) 0.0701(14) 0.062(2) 0.0106(11) 0.0108(11) -0.0188(10)
Mn3 0.0328(5) 0.0328(6) 0.0345(7) 0.0012(5) -0.0069(5) -0.0021(4)
Cl9 0.0474(10) 0.0336(9) 0.072(2) -0.0015(9) -0.0060(10) 0.0002(8)
Cl10 0.0387(10) 0.0564(12) 0.085(2) -0.0035(11) 0.0084(10) 0.0035(8)
Cl11 0.0547(12) 0.0586(12) 0.064(2) -0.0112(10) -0.0244(10) -0.0097(9)
Cl12 0.0693(13) 0.0665(13) 0.0409(15) 0.0140(10) -0.0027(10) -0.0009(10)
N1 0.033(3) 0.039(3) 0.050(5) -0.004(3) -0.005(3) -0.001(2)
C1 0.073(6) 0.087(7) 0.068(8) -0.016(6) 0.002(5) -0.006(5)
C2 0.040(5) 0.085(7) 0.137(11) 0.010(7) -0.011(6) 0.004(4)
C3 0.075(6) 0.079(7) 0.071(8) 0.015(6) 0.012(5) -0.012(5)
C4 0.092(7) 0.043(5) 0.102(9) -0.002(5) -0.024(6) 0.011(5)
N2 0.031(3) 0.035(3) 0.051(4) 0.003(3) -0.002(3) -0.004(2)
C5 0.117(8) 0.038(5) 0.114(10) -0.007(5) 0.022(7) 0.001(5)
C6 0.065(6) 0.072(6) 0.062(7) -0.020(5) 0.009(5) 0.000(4)
C7 0.124(9) 0.112(9) 0.060(8) 0.013(6) -0.032(7) 0.043(7)
C8 0.051(6) 0.108(9) 0.149(12) -0.016(8) 0.029(6) -0.018(5)
N3 0.033(3) 0.045(4) 0.043(4) 0.006(3) -0.005(3) 0.004(3)
C9 0.083(7) 0.157(11) 0.045(8) 0.041(7) -0.010(5) 0.024(7)
C10 0.108(8) 0.076(7) 0.104(10) 0.016(7) 0.030(7) 0.012(6)
C11 0.137(10) 0.106(9) 0.094(10) 0.015(7) -0.047(8) -0.083(8)
C12 0.041(5) 0.113(8) 0.079(8) 0.008(6) -0.027(5) 0.002(5)
N4 0.033(3) 0.033(3) 0.070(5) 0.009(3) -0.007(3) -0.001(2)
C13 0.087(7) 0.044(5) 0.132(11) 0.001(6) 0.007(7) 0.011(5)
C14 0.068(6) 0.087(7) 0.063(8) -0.011(5) -0.017(5) 0.000(5)
C15 0.039(5) 0.082(7) 0.108(9) 0.023(6) 0.005(5) 0.000(4)
C16 0.063(6) 0.081(7) 0.068(8) 0.022(5) -0.007(5) 0.004(5)
N5 0.032(3) 0.037(3) 0.040(4) -0.008(3) -0.003(3) 0.001(2)
C17 0.062(5) 0.080(7) 0.081(8) 0.004(5) 0.007(5) -0.036(5)
C18 0.083(6) 0.086(7) 0.046(7) -0.023(5) -0.023(5) 0.003(5)
C19 0.041(4) 0.107(7) 0.050(7) -0.004(5) -0.002(4) 0.016(4)
C20 0.058(5) 0.061(6) 0.080(8) 0.010(5) -0.030(5) 0.008(4)
N6 0.032(3) 0.046(4) 0.041(4) 0.005(3) -0.004(3) 0.006(3)
C21 0.054(6) 0.175(12) 0.072(9) -0.022(8) -0.012(5) 0.001(6)
C22 0.165(13) 0.189(15) 0.109(12) 0.034(10) 0.057(10) 0.127(12)
C23 0.284(19) 0.136(12) 0.061(9) 0.024(8) -0.031(10) -0.152(13)
C24 0.067(6) 0.111(8) 0.037(7) 0.039(5) 0.005(4) 0.016(5)

loop_
_atom_site_label
_atom_site_type_symbol
_atom_site_fract_x
_atom_site_fract_y
_atom_site_fract_z
_atom_site_U_iso_or_equiv
_atom_site_thermal_displace_type
_atom_site_occupancy
_atom_site_calc_flag
_atom_site_refinement_flags
_atom_site_disorder_group
Mn1 Mn 0.79164(10) 0.08411(3) 0.59219(7) 0.0327(3) Uani 1 d . .
Cl1 Cl 0.5690(2) 0.05792(5) 0.64346(15) 0.0570(6) Uani 1 d . .
Cl2 Cl 0.9920(2) 0.06881(6) 0.68329(15) 0.0583(6) Uani 1 d . .
Cl3 Cl 0.7637(2) 0.14744(5) 0.5904(2) 0.0587(6) Uani 1 d . .
Cl4 Cl 0.8395(2) 0.06144(6) 0.45204(14) 0.0558(6) Uani 1 d . .
Mn2 Mn 0.28479(10) 0.24870(3) 0.40171(7) 0.0331(3) Uani 1 d . .
Cl5 Cl 0.3009(2) 0.18534(5) 0.4111(2) 0.0553(6) Uani 1 d . .
Cl6 Cl 0.3238(2) 0.27759(6) 0.53553(14) 0.0560(6) Uani 1 d . .
Cl7 Cl 0.0476(2) 0.26508(6) 0.3502(2) 0.0599(6) Uani 1 d . .
Cl8 Cl 0.4712(2) 0.26928(6) 0.3057(2) 0.0644(6) Uani 1 d . .
Mn3 Mn 0.25549(10) 0.08138(3) 1.09255(7) 0.0334(3) Uani 1 d . .
Cl9 Cl 0.2820(2) 0.01789(5) 1.09488(15) 0.0509(5) Uani 1 d . .
Cl10 Cl 0.0169(2) 0.09797(6) 1.1444(2) 0.0599(6) Uani 1 d . .
Cl11 Cl 0.4368(2) 0.10743(6) 1.18149(15) 0.0592(6) Uani 1 d . .
Cl12 Cl 0.2915(2) 0.10486(6) 0.95167(14) 0.0590(6) Uani 1 d . .
N1 N 0.2776(6) 0.21563(15) 0.0896(4) 0.0408(15) Uani 1 d . .
C1 C 0.2340(10) 0.2022(3) 0.0031(7) 0.076(3) Uani 1 d . .
H1A H 0.2420(71) 0.1763(3) 0.0019(14) 0.113 Uiso 1 calc R .
H1B H 0.2983(48) 0.2125(14) -0.0394(8) 0.113 Uiso 1 calc R .
H1C H 0.1334(27) 0.2091(16) -0.0094(19) 0.113 Uiso 1 calc R .
C2 C 0.4365(9) 0.2080(3) 0.1046(8) 0.088(3) Uani 1 d . .
H2A H 0.4501(14) 0.1825(4) 0.1141(52) 0.131 Uiso 1 calc R .
H2B H 0.4709(23) 0.2211(17) 0.1545(30) 0.131 Uiso 1 calc R .
H2C H 0.4919(14) 0.2153(20) 0.0551(21) 0.131 Uiso 1 calc R .
C3 C 0.1863(10) 0.1972(3) 0.1561(7) 0.075(3) Uani 1 d . .
H3A H 0.2262(46) 0.2025(15) 0.2125(7) 0.113 Uiso 1 calc R .
H3B H 0.1878(62) 0.1715(3) 0.1466(27) 0.113 Uiso 1 calc R .
H3C H 0.0859(20) 0.2059(14) 0.1522(29) 0.113 Uiso 1 calc R .
C4 C 0.2520(11) 0.2546(2) 0.0937(8) 0.080(3) Uani 1 d . .
H4A H 0.3044(66) 0.2663(3) 0.0479(29) 0.119 Uiso 1 calc R .
H4B H 0.2870(75) 0.2637(4) 0.1483(19) 0.119 Uiso 1 calc R .
H4C H 0.1478(13) 0.2594(3) 0.0876(49) 0.119 Uiso 1 calc R .
N2 N -0.2435(5) 0.11691(14) -0.0982(4) 0.0391(15) Uani 1 d . .
C5 C -0.2555(12) 0.0770(2) -0.1056(8) 0.090(4) Uani 1 d . .
H5A H -0.1931(68) 0.0658(2) -0.0626(33) 0.134 Uiso 1 calc R .
H5B H -0.2247(83) 0.0696(3) -0.1620(19) 0.134 Uiso 1 calc R .
H5C H -0.3565(20) 0.0698(3) -0.0969(51) 0.134 Uiso 1 calc R .
C6 C -0.2992(9) 0.1285(3) -0.0111(6) 0.066(3) Uani 1 d . .
H6A H -0.2342(38) 0.1193(14) 0.0333(6) 0.099 Uiso 1 calc R .
H6B H -0.3973(28) 0.1191(14) -0.0029(17) 0.099 Uiso 1 calc R .
H6C H -0.3015(63) 0.1545(3) -0.0081(15) 0.099 Uiso 1 calc R .
C7 C -0.3354(13) 0.1335(3) -0.1642(7) 0.099(4) Uani 1 d . .
H7A H -0.3041(63) 0.1255(19) -0.2200(7) 0.149 Uiso 1 calc R .
H7B H -0.3263(75) 0.1594(3) -0.1606(37) 0.149 Uiso 1 calc R .
H7C H -0.4370(18) 0.1267(19) -0.1558(34) 0.149 Uiso 1 calc R .
C8 C -0.0866(10) 0.1285(3) -0.1104(9) 0.102(4) Uani 1 d . .
H8A H -0.0222(13) 0.1139(16) -0.0748(43) 0.154 Uiso 1 calc R .
H8B H -0.0761(24) 0.1535(7) -0.0944(55) 0.154 Uiso 1 calc R .
H8C H -0.0604(32) 0.1255(23) -0.1699(14) 0.154 Uiso 1 calc R .
N3 N 0.7826(6) 0.1682(2) 0.3244(4) 0.0403(15) Uani 1 d . .
C9 C 0.7863(11) 0.1820(4) 0.2354(7) 0.095(4) Uani 1 d . .
H9A H 0.8597(64) 0.2008(15) 0.2314(13) 0.142 Uiso 1 calc R .
H9B H 0.6907(28) 0.1917(20) 0.2198(20) 0.142 Uiso 1 calc R .
H9C H 0.8107(88) 0.1626(6) 0.1968(9) 0.142 Uiso 1 calc R .
C10 C 0.7225(12) 0.1967(3) 0.3831(8) 0.096(4) Uani 1 d . .
H10A H 0.7851(51) 0.2177(9) 0.3814(41) 0.144 Uiso 1 calc R .
H10B H 0.7197(84) 0.1875(8) 0.4410(12) 0.144 Uiso 1 calc R .
H10C H 0.6240(36) 0.2031(16) 0.3645(32) 0.144 Uiso 1 calc R .
C11 C 0.6907(13) 0.1359(3) 0.3309(8) 0.113(5) Uani 1 d . .
H11A H 0.6677(90) 0.1315(15) 0.3903(11) 0.169 Uiso 1 calc R .
H11B H 0.7433(44) 0.1154(6) 0.3081(57) 0.169 Uiso 1 calc R .
H11C H 0.6004(49) 0.1394(11) 0.2984(53) 0.169 Uiso 1 calc R .
C12 C 0.9343(9) 0.1598(3) 0.3519(7) 0.078(3) Uani 1 d . .
H12A H 0.9355(14) 0.1533(19) 0.4118(13) 0.117 Uiso 1 calc R .
H12B H 0.9960(19) 0.1807(7) 0.3436(44) 0.117 Uiso 1 calc R .
H12C H 0.9713(29) 0.1400(13) 0.3182(32) 0.117 Uiso 1 calc R .
N4 N 1.2833(6) 0.05030(15) 0.4072(5) 0.045(2) Uani 1 d . .
C13 C 1.2492(11) 0.0894(2) 0.4060(8) 0.088(4) Uani 1 d . .
H13A H 1.2826(79) 0.0998(5) 0.3529(22) 0.132 Uiso 1 calc R .
H13B H 1.2988(72) 0.1011(4) 0.4537(30) 0.132 Uiso 1 calc R .
H13C H 1.1441(14) 0.0929(2) 0.4107(53) 0.132 Uiso 1 calc R .
C14 C 1.1964(10) 0.0327(3) 0.3394(7) 0.073(3) Uani 1 d . .
H14A H 1.2169(56) 0.0439(12) 0.2849(9) 0.110 Uiso 1 calc R .
H14B H 1.0928(10) 0.0350(16) 0.3516(23) 0.110 Uiso 1 calc R .
H14C H 1.2223(55) 0.0074(5) 0.3369(30) 0.110 Uiso 1 calc R .
C15 C 1.4455(8) 0.0451(3) 0.3874(7) 0.076(3) Uani 1 d . .
H15A H 1.4672(19) 0.0561(17) 0.3329(22) 0.115 Uiso 1 calc R .
H15B H 1.4674(19) 0.0197(3) 0.3848(47) 0.115 Uiso 1 calc R .
H15C H 1.5050(8) 0.0562(17) 0.4319(24) 0.115 Uiso 1 calc R .
C16 C 1.2459(10) 0.0336(3) 0.4914(6) 0.071(3) Uani 1 d . .
H16A H 1.3048(52) 0.0446(12) 0.5364(8) 0.106 Uiso 1 calc R .
H16B H 1.2661(66) 0.0081(4) 0.4895(15) 0.106 Uiso 1 calc R .
H16C H 1.1427(19) 0.0374(15) 0.5029(21) 0.106 Uiso 1 calc R .
N5 N 1.2383(5) -0.00393(15) 0.8284(4) 0.0364(14) Uani 1 d . .
C17 C 1.3426(10) 0.0270(3) 0.8187(7) 0.074(3) Uani 1 d . .
H17A H 1.3559(59) 0.0389(11) 0.8733(12) 0.111 Uiso 1 calc R .
H17B H 1.3027(37) 0.0439(9) 0.7774(33) 0.111 Uiso 1 calc R .
H17C H 1.4365(25) 0.0182(3) 0.7991(42) 0.111 Uiso 1 calc R .
C18 C 1.2016(10) -0.0189(3) 0.7400(6) 0.072(3) Uani 1 d . .
H18A H 1.2912(13) -0.0265(16) 0.7125(18) 0.108 Uiso 1 calc R .
H18B H 1.1543(66) -0.0004(6) 0.7057(15) 0.108 Uiso 1 calc R .
H18C H 1.1359(57) -0.0392(11) 0.7454(7) 0.108 Uiso 1 calc R .
C19 C 1.0997(8) 0.0084(3) 0.8707(6) 0.066(3) Uani 1 d . .
H19A H 1.0310(27) -0.0114(5) 0.8735(36) 0.099 Uiso 1 calc R .
H19B H 1.0563(37) 0.0278(11) 0.8378(22) 0.099 Uiso 1 calc R .
H19C H 1.1226(13) 0.0167(16) 0.9280(15) 0.099 Uiso 1 calc R .
C20 C 1.3082(9) -0.0323(2) 0.8804(6) 0.066(3) Uani 1 d . .
H20A H 1.3973(38) -0.0403(12) 0.8530(21) 0.099 Uiso 1 calc R .
H20B H 1.2412(28) -0.0524(7) 0.8858(35) 0.099 Uiso 1 calc R .
H20C H 1.3321(63) -0.0230(5) 0.9367(14) 0.099 Uiso 1 calc R .
N6 N 0.2698(6) 0.1660(2) 0.6742(4) 0.0394(15) Uani 1 d . .
C21 C 0.1251(10) 0.1679(4) 0.6340(7) 0.100(4) Uani 1 d . .
H21A H 0.0728(38) 0.1886(14) 0.6556(42) 0.151 Uiso 1 calc R .
H21B H 0.0706(36) 0.1463(11) 0.6469(46) 0.151 Uiso 1 calc R .
H21C H 0.1356(10) 0.1701(24) 0.5726(9) 0.151 Uiso 1 calc R .
C22 C 0.3603(16) 0.1392(4) 0.6295(9) 0.154(7) Uani 1 d . .
H22A H 0.3516(116) 0.1429(23) 0.5683(9) 0.231 Uiso 1 calc R .
H22B H 0.3266(93) 0.1153(4) 0.6437(67) 0.231 Uiso 1 calc R .
H22C H 0.4622(25) 0.1419(23) 0.6471(64) 0.231 Uiso 1 calc R .
C23 C 0.3330(19) 0.2021(4) 0.6688(8) 0.161(8) Uani 1 d . .
H23A H 0.2627(63) 0.2195(5) 0.6893(88) 0.241 Uiso 1 calc R .
H23B H 0.3565(154) 0.2073(16) 0.6098(17) 0.241 Uiso 1 calc R .
H23C H 0.4217(89) 0.2032(12) 0.7036(77) 0.241 Uiso 1 calc R .
C24 C 0.2516(10) 0.1573(3) 0.7683(6) 0.072(3) Uani 1 d . .
H24A H 0.3417(26) 0.1630(16) 0.7991(9) 0.108 Uiso 1 calc R .
H24B H 0.2298(68) 0.1320(4) 0.7748(7) 0.108 Uiso 1 calc R .
H24C H 0.1717(47) 0.1714(13) 0.7912(11) 0.108 Uiso 1 calc R .

loop_
_atom_type_symbol
_atom_type_description
_atom_type_scat_dispersion_real
_atom_type_scat_dispersion_imag
_atom_type_scat_source
C C 0.0033 0.0016 'International Tables Vol C Tables 4.2.6.8 and 6.1.1.4'
H H 0.0000 0.0000 'International Tables Vol C Tables 4.2.6.8 and 6.1.1.4'
N N 0.0061 0.0033 'International Tables Vol C Tables 4.2.6.8 and 6.1.1.4'
Cl Cl 0.1484 0.1585 'International Tables Vol C Tables 4.2.6.8 and 6.1.1.4'
Mn Mn 0.3368 0.7283 'International Tables Vol C Tables 4.2.6.8 and 6.1.1.4'

loop_
_geom_angle_atom_site_label_1
_geom_angle_atom_site_label_2
_geom_angle_atom_site_label_3
_geom_angle
_geom_angle_site_symmetry_1
_geom_angle_site_symmetry_3
_geom_angle_publ_flag
Cl2 Mn1 Cl3 109.12(8) . . y
Cl2 Mn1 Cl4 108.56(9) . . y
Cl3 Mn1 Cl4 111.14(9) . . y
Cl2 Mn1 Cl1 110.38(9) . . y
Cl3 Mn1 Cl1 108.55(8) . . y
Cl4 Mn1 Cl1 109.09(9) . . y
Cl5 Mn2 Cl7 109.40(8) . . ?
Cl5 Mn2 Cl6 112.85(9) . . ?
Cl7 Mn2 Cl6 107.92(9) . . ?
Cl5 Mn2 Cl8 108.20(9) . . ?
Cl7 Mn2 Cl8 110.60(9) . . ?
Cl6 Mn2 Cl8 107.88(9) . . ?
Cl11 Mn3 Cl9 109.31(8) . . ?
Cl11 Mn3 Cl12 106.84(9) . . ?
Cl9 Mn3 Cl12 111.23(9) . . ?
Cl11 Mn3 Cl10 108.87(9) . . ?
Cl9 Mn3 Cl10 110.00(8) . . ?
Cl12 Mn3 Cl10 110.51(9) . . ?
C4 N1 C2 109.6(6) . . y
C4 N1 C1 109.3(7) . . y
C2 N1 C1 109.0(7) . . y
C4 N1 C3 109.2(7) . . y
C2 N1 C3 110.3(7) . . y
C1 N1 C3 109.4(7) . . y
C7 N2 C5 109.1(8) . . ?
C7 N2 C8 109.0(8) . . ?
C5 N2 C8 110.1(7) . . ?
C7 N2 C6 108.6(7) . . ?
C5 N2 C6 109.0(7) . . ?
C8 N2 C6 111.1(7) . . ?
C11 N3 C12 109.8(8) . . ?
C11 N3 C9 111.6(8) . . ?
C12 N3 C9 108.3(7) . . ?
C11 N3 C10 108.9(8) . . ?
C12 N3 C10 108.5(7) . . ?
C9 N3 C10 109.8(8) . . ?
C14 N4 C13 108.6(7) . . ?
C14 N4 C16 108.8(7) . . ?
C13 N4 C16 111.5(8) . . ?
C14 N4 C15 108.0(7) . . ?
C13 N4 C15 108.9(6) . . ?
C16 N4 C15 110.9(6) . . ?
C20 N5 C17 109.7(6) . . ?
C20 N5 C19 109.6(7) . . ?
C17 N5 C19 110.2(7) . . ?
C20 N5 C18 109.1(6) . . ?
C17 N5 C18 108.6(7) . . ?
C19 N5 C18 109.6(6) . . ?
C21 N6 C23 106.6(9) . . ?
C21 N6 C22 109.5(9) . . ?
C23 N6 C22 111.8(11) . . ?
C21 N6 C24 108.7(7) . . ?
C23 N6 C24 107.5(7) . . ?
C22 N6 C24 112.6(7) . . ?

loop_
_geom_bond_atom_site_label_1
_geom_bond_atom_site_label_2
_geom_bond_distance
_geom_bond_site_symmetry_2
_geom_bond_publ_flag
Mn1 Cl2 2.347(2) . y
Mn1 Cl3 2.351(2) . y
Mn1 Cl4 2.372(2) . y
Mn1 Cl1 2.374(2) . y
Mn2 Cl5 2.347(2) . ?
Mn2 Cl7 2.352(2) . ?
Mn2 Cl6 2.354(2) . ?
Mn2 Cl8 2.383(2) . ?
Mn3 Cl11 2.332(2) . ?
Mn3 Cl9 2.355(2) . ?
Mn3 Cl12 2.375(2) . ?
Mn3 Cl10 2.386(2) . ?
N1 C4 1.457(10) . y
N1 C2 1.476(9) . y
N1 C1 1.477(11) . y
N1 C3 1.491(10) . y
N2 C7 1.445(10) . ?
N2 C5 1.479(10) . ?
N2 C8 1.492(10) . ?
N2 C6 1.508(10) . ?
N3 C11 1.457(10) . ?
N3 C12 1.460(9) . ?
N3 C9 1.473(11) . ?
N3 C10 1.496(12) . ?
N4 C14 1.456(10) . ?
N4 C13 1.477(10) . ?
N4 C16 1.486(11) . ?
N4 C15 1.510(9) . ?
N5 C20 1.461(9) . ?
N5 C17 1.488(9) . ?
N5 C19 1.489(9) . ?
N5 C18 1.510(10) . ?
N6 C21 1.441(10) . ?
N6 C23 1.449(12) . ?
N6 C22 1.463(12) . ?
N6 C24 1.504(10) . ?
